data_4035789
loop_
_publ_author_name
'Das, Malay'
'Saikia, Anil K.'

_publ_section_title
;
 Stereoselective Synthesis of Pyrroloisoindolone and Pyridoisoindolone via
 aza-Prins Cyclization of Endocyclic N-Acyliminium Ions.
;
_journal_issue 11
_journal_name_full 'The Journal of organic chemistry'
_journal_page_first 6178
_journal_page_last 6185
_journal_paper_doi 10.1021/acs.joc.8b00440
_journal_volume 83
_journal_year 2018
_chemical_formula_sum 'C18 H14 Cl N O2'
_chemical_formula_weight 311.75
_space_group_IT_number 14
_space_group_name_Hall '-P 2ybc'
_space_group_name_H-M_alt 'P 1 21/c 1'
_symmetry_cell_setting monoclinic
_symmetry_space_group_name_H-M 'P 1 21/c 1'
_atom_sites_solution_hydrogens geom
_atom_sites_solution_primary direct
_atom_sites_solution_secondary difmap
_audit_creation_method SHELXL-97
_cell_angle_alpha 90.00
_cell_angle_beta 92.941(4)
_cell_angle_gamma 90.00
_cell_formula_units_Z 4
_cell_length_a 12.1429(7)
_cell_length_b 7.2183(4)
_cell_length_c 17.3189(11)
_cell_measurement_reflns_used 2461
_cell_measurement_temperature 296(2)
_cell_measurement_theta_max 19.39
_cell_measurement_theta_min 2.36
_cell_volume 1516.02(15)
_computing_structure_refinement 'SHELXL-97 (Sheldrick, 1997)'
_computing_structure_solution 'SHELXS-97 (Sheldrick, 1990)'
_diffrn_ambient_temperature 296(2)
_diffrn_measured_fraction_theta_full 1.000
_diffrn_measured_fraction_theta_max 1.000
_diffrn_measurement_device_type 'CCD area detector'
_diffrn_radiation_monochromator graphite
_diffrn_radiation_source 'fine-focus sealed tube'
_diffrn_radiation_type MoK\a
_diffrn_radiation_wavelength 0.71073
_diffrn_reflns_av_R_equivalents 0.0430
_diffrn_reflns_av_sigmaI/netI 0.0316
_diffrn_reflns_limit_h_max 14
_diffrn_reflns_limit_h_min -14
_diffrn_reflns_limit_k_max 8
_diffrn_reflns_limit_k_min -8
_diffrn_reflns_limit_l_max 20
_diffrn_reflns_limit_l_min -20
_diffrn_reflns_number 16059
_diffrn_reflns_theta_full 25.00
_diffrn_reflns_theta_max 25.00
_diffrn_reflns_theta_min 1.68
_exptl_absorpt_coefficient_mu 0.258
_exptl_absorpt_correction_type none
_exptl_crystal_colour colorless
_exptl_crystal_density_diffrn 1.366
_exptl_crystal_density_method 'not measured'
_exptl_crystal_description block
_exptl_crystal_F_000 648
_exptl_crystal_size_max 0.4
_exptl_crystal_size_mid 0.3
_exptl_crystal_size_min 0.2
_refine_diff_density_max 0.152
_refine_diff_density_min -0.217
_refine_diff_density_rms 0.032
_refine_ls_extinction_method none
_refine_ls_goodness_of_fit_ref 0.904
_refine_ls_hydrogen_treatment mixed
_refine_ls_matrix_type full
_refine_ls_number_parameters 199
_refine_ls_number_reflns 2681
_refine_ls_number_restraints 0
_refine_ls_restrained_S_all 0.904
_refine_ls_R_factor_all 0.0705
_refine_ls_R_factor_gt 0.0397
_refine_ls_shift/su_max 0.000
_refine_ls_shift/su_mean 0.000
_refine_ls_structure_factor_coef Fsqd
_refine_ls_weighting_details 'calc w=1/[\s^2^(Fo^2^)+(0.0100P)^2^+1.0000P] where P=(Fo^2^+2Fc^2^)/3'
_refine_ls_weighting_scheme calc
_refine_ls_wR_factor_gt 0.0680
_refine_ls_wR_factor_ref 0.0787
_reflns_number_gt 1701
_reflns_number_total 2681
_reflns_threshold_expression >2sigma(I)
_cod_data_source_file jo8b00440_si_003.cif
_cod_data_source_block 1
_cod_depositor_comments
;
The following automatic conversions were performed:

data item '_symmetry_cell_setting' value 'Monoclinic' was changed to
'monoclinic' in accordance with the
/home/data/users/saulius/crontab/automatic-downloads/current/ACS/lib/dictionaries/cif_core.dic
dictionary named 'cif_core.dic' version 2.4.2 last updated on
2011-04-26.

Automatic conversion script
Id: cif_fix_values 6909 2019-04-08 15:41:33Z antanas 
;
_cod_original_sg_symbol_H-M P21/c
_cod_database_code 4035789

loop_
_symmetry_equiv_pos_as_xyz
'x, y, z'
'-x, y+1/2, -z+1/2'
'-x, -y, -z'
'x, -y-1/2, z-1/2'

loop_
_atom_site_label
_atom_site_type_symbol
_atom_site_fract_x
_atom_site_fract_y
_atom_site_fract_z
_atom_site_U_iso_or_equiv
_atom_site_adp_type
_atom_site_occupancy
_atom_site_symmetry_multiplicity
_atom_site_calc_flag
_atom_site_refinement_flags
Cl1 Cl -0.11359(6) 0.98877(11) 0.13392(5) 0.1082(3) Uani 1 1 d .
O2 O 0.18113(14) 0.2163(2) 0.17102(10) 0.0872(6) Uani 1 1 d .
O1 O 0.61441(12) 0.2593(2) -0.01082(9) 0.0670(4) Uani 1 1 d .
N1 N 0.44124(14) 0.1953(2) 0.02902(9) 0.0498(4) Uani 1 1 d .
C15 C 0.0695(2) 0.8191(3) 0.08935(14) 0.0708(7) Uani 1 1 d .
H15 H 0.0848 0.9285 0.0637 0.085 Uiso 1 1 calc R
C14 C -0.0241(2) 0.8023(4) 0.12934(15) 0.0716(7) Uani 1 1 d .
C13 C -0.0494(2) 0.6418(4) 0.16697(14) 0.0766(8) Uani 1 1 d .
H13 H -0.1142 0.6326 0.1931 0.092 Uiso 1 1 calc R
C12 C 0.02269(18) 0.4943(4) 0.16542(12) 0.0661(7) Uani 1 1 d .
H12 H 0.0063 0.3848 0.1907 0.079 Uiso 1 1 calc R
C11 C 0.11945(16) 0.5078(3) 0.12644(12) 0.0528(6) Uani 1 1 d .
C16 C 0.14095(18) 0.6706(3) 0.08784(13) 0.0623(6) Uani 1 1 d .
H16 H 0.2046 0.6801 0.0604 0.075 Uiso 1 1 calc R
C5 C 0.5672(2) 0.2715(3) 0.28252(14) 0.0689(7) Uani 1 1 d .
H5 H 0.5671 0.2777 0.3362 0.083 Uiso 1 1 calc R
C6 C 0.46929(19) 0.2431(3) 0.24031(12) 0.0587(6) Uani 1 1 d .
H6 H 0.4033 0.2303 0.2647 0.070 Uiso 1 1 calc R
C3 C 0.66899(18) 0.2807(3) 0.16738(14) 0.0650(6) Uani 1 1 d .
H3 H 0.7350 0.2939 0.1430 0.078 Uiso 1 1 calc R
C2 C 0.57059(17) 0.2498(3) 0.12519(12) 0.0505(5) Uani 1 1 d .
C7 C 0.47188(16) 0.2341(3) 0.16081(11) 0.0474(5) Uani 1 1 d .
C10 C 0.19775(17) 0.3493(3) 0.13048(13) 0.0564(6) Uani 1 1 d .
C9 C 0.29691(15) 0.3546(3) 0.08183(11) 0.0471(5) Uani 1 1 d .
H9 H 0.3327 0.4759 0.0873 0.057 Uiso 1 1 calc R
C17 C 0.26616(17) 0.3180(3) -0.00414(12) 0.0622(6) Uani 1 1 d .
H17A H 0.2087 0.2250 -0.0098 0.075 Uiso 1 1 calc R
H17B H 0.2405 0.4308 -0.0297 0.075 Uiso 1 1 calc R
C18 C 0.37238(17) 0.2493(3) -0.03847(12) 0.0604(6) Uani 1 1 d .
H18A H 0.3579 0.1445 -0.0726 0.073 Uiso 1 1 calc R
H18B H 0.4070 0.3469 -0.0671 0.073 Uiso 1 1 calc R
C1 C 0.54952(18) 0.2361(3) 0.04065(13) 0.0516(5) Uani 1 1 d .
C8 C 0.38142(16) 0.2027(3) 0.10042(11) 0.0477(5) Uani 1 1 d .
H8 H 0.3444 0.0845 0.1092 0.057 Uiso 1 1 calc R
C4 C 0.6655(2) 0.2911(3) 0.24663(15) 0.0722(7) Uani 1 1 d .
H4 H 0.7302 0.3116 0.2764 0.087 Uiso 1 1 calc R

loop_
_atom_site_aniso_label
_atom_site_aniso_U_11
_atom_site_aniso_U_22
_atom_site_aniso_U_33
_atom_site_aniso_U_23
_atom_site_aniso_U_13
_atom_site_aniso_U_12
Cl1 0.0929(5) 0.1066(6) 0.1219(6) -0.0465(5) -0.0270(4) 0.0485(5)
O2 0.0845(12) 0.0780(13) 0.1031(14) 0.0303(11) 0.0438(10) 0.0156(10)
O1 0.0665(10) 0.0689(11) 0.0678(10) 0.0017(9) 0.0263(8) 0.0011(8)
N1 0.0548(11) 0.0491(11) 0.0465(10) -0.0046(8) 0.0106(8) 0.0036(9)
C15 0.0686(16) 0.0619(16) 0.0808(18) -0.0059(14) -0.0067(14) 0.0095(14)
C14 0.0640(16) 0.0775(19) 0.0715(17) -0.0262(15) -0.0141(13) 0.0232(14)
C13 0.0563(15) 0.107(2) 0.0668(17) -0.0186(17) 0.0071(12) 0.0201(16)
C12 0.0598(14) 0.0813(18) 0.0578(15) -0.0018(13) 0.0096(12) 0.0068(14)
C11 0.0492(13) 0.0602(15) 0.0496(13) -0.0062(11) 0.0072(10) 0.0046(11)
C16 0.0568(14) 0.0623(16) 0.0675(16) -0.0055(13) 0.0023(12) 0.0060(12)
C5 0.100(2) 0.0523(15) 0.0533(14) 0.0026(12) -0.0100(14) 0.0042(14)
C6 0.0759(16) 0.0502(14) 0.0504(14) 0.0050(11) 0.0074(12) 0.0025(12)
C3 0.0571(14) 0.0578(15) 0.0798(18) 0.0034(13) 0.0003(12) 0.0074(12)
C2 0.0554(13) 0.0396(12) 0.0569(14) 0.0024(10) 0.0060(11) 0.0075(10)
C7 0.0570(13) 0.0382(12) 0.0472(13) 0.0041(10) 0.0042(10) 0.0044(10)
C10 0.0560(14) 0.0581(15) 0.0559(14) 0.0018(12) 0.0110(11) 0.0003(12)
C9 0.0490(12) 0.0439(12) 0.0489(12) -0.0004(10) 0.0070(10) 0.0013(10)
C17 0.0638(14) 0.0710(16) 0.0516(14) -0.0027(12) 0.0018(11) 0.0043(12)
C18 0.0715(15) 0.0632(15) 0.0470(13) -0.0071(11) 0.0061(11) 0.0057(12)
C1 0.0575(14) 0.0373(12) 0.0612(14) 0.0004(10) 0.0147(11) 0.0062(11)
C8 0.0546(12) 0.0417(12) 0.0477(12) -0.0010(10) 0.0124(10) 0.0000(10)
C4 0.0760(17) 0.0616(17) 0.0767(18) 0.0021(14) -0.0200(14) 0.0095(14)

loop_
_atom_type_symbol
_atom_type_description
_atom_type_scat_dispersion_real
_atom_type_scat_dispersion_imag
_atom_type_scat_source
C C 0.0033 0.0016 'International Tables Vol C Tables 4.2.6.8 and 6.1.1.4'
Cl Cl 0.1484 0.1585 'International Tables Vol C Tables 4.2.6.8 and 6.1.1.4'
N N 0.0061 0.0033 'International Tables Vol C Tables 4.2.6.8 and 6.1.1.4'
O O 0.0106 0.0060 'International Tables Vol C Tables 4.2.6.8 and 6.1.1.4'
H H 0.0000 0.0000 'International Tables Vol C Tables 4.2.6.8 and 6.1.1.4'

loop_
_geom_angle_atom_site_label_1
_geom_angle_atom_site_label_2
_geom_angle_atom_site_label_3
_geom_angle
C1 N1 C18 125.14(18)
C1 N1 C8 112.71(17)
C18 N1 C8 112.23(15)
C14 C15 C16 118.7(2)
C14 C15 H15 120.6
C16 C15 H15 120.6
C15 C14 C13 121.9(2)
C15 C14 Cl1 119.6(2)
C13 C14 Cl1 118.5(2)
C14 C13 C12 119.0(2)
C14 C13 H13 120.5
C12 C13 H13 120.5
C13 C12 C11 120.6(2)
C13 C12 H12 119.7
C11 C12 H12 119.7
C16 C11 C12 118.7(2)
C16 C11 C10 122.69(19)
C12 C11 C10 118.6(2)
C15 C16 C11 121.1(2)
C15 C16 H16 119.5
C11 C16 H16 119.5
C6 C5 C4 121.2(2)
C6 C5 H5 119.4
C4 C5 H5 119.4
C5 C6 C7 118.2(2)
C5 C6 H6 120.9
C7 C6 H6 120.9
C4 C3 C2 117.7(2)
C4 C3 H3 121.2
C2 C3 H3 121.2
C7 C2 C3 121.5(2)
C7 C2 C1 109.11(18)
C3 C2 C1 129.4(2)
C6 C7 C2 120.4(2)
C6 C7 C8 130.66(19)
C2 C7 C8 108.87(17)
O2 C10 C11 120.77(19)
O2 C10 C9 120.4(2)
C11 C10 C9 118.8(2)
C10 C9 C8 114.39(17)
C10 C9 C17 112.08(17)
C8 C9 C17 102.01(16)
C10 C9 H9 109.4
C8 C9 H9 109.4
C17 C9 H9 109.4
C18 C17 C9 105.30(16)
C18 C17 H17A 110.7
C9 C17 H17A 110.7
C18 C17 H17B 110.7
C9 C17 H17B 110.7
H17A C17 H17B 108.8
N1 C18 C17 103.64(16)
N1 C18 H18A 111.0
C17 C18 H18A 111.0
N1 C18 H18B 111.0
C17 C18 H18B 111.0
H18A C18 H18B 109.0
O1 C1 N1 125.1(2)
O1 C1 C2 128.6(2)
N1 C1 C2 106.26(18)
N1 C8 C7 102.56(15)
N1 C8 C9 101.85(15)
C7 C8 C9 120.07(17)
N1 C8 H8 110.5
C7 C8 H8 110.5
C9 C8 H8 110.5
C3 C4 C5 121.0(2)
C3 C4 H4 119.5
C5 C4 H4 119.5

loop_
_geom_bond_atom_site_label_1
_geom_bond_atom_site_label_2
_geom_bond_distance
Cl1 C14 1.734(2)
O2 C10 1.213(2)
O1 C1 1.231(2)
N1 C1 1.352(2)
N1 C18 1.455(3)
N1 C8 1.467(2)
C15 C14 1.367(3)
C15 C16 1.380(3)
C15 H15 0.9300
C14 C13 1.371(4)
C13 C12 1.380(3)
C13 H13 0.9300
C12 C11 1.388(3)
C12 H12 0.9300
C11 C16 1.383(3)
C11 C10 1.487(3)
C16 H16 0.9300
C5 C6 1.379(3)
C5 C4 1.381(3)
C5 H5 0.9300
C6 C7 1.380(3)
C6 H6 0.9300
C3 C4 1.377(3)
C3 C2 1.386(3)
C3 H3 0.9300
C2 C7 1.381(3)
C2 C1 1.477(3)
C7 C8 1.495(3)
C10 C9 1.505(3)
C9 C8 1.525(3)
C9 C17 1.539(3)
C9 H9 0.9800
C17 C18 1.530(3)
C17 H17A 0.9700
C17 H17B 0.9700
C18 H18A 0.9700
C18 H18B 0.9700
C8 H8 0.9800
C4 H4 0.9300
